data_1567081
loop_
_publ_author_name
'Kuehn, Laura'
'Zapf, Ludwig'
'Werner, Luis'
'Stang, Martin'
'W\"urtemberger-Pietsch, Sabrina'
'Krummenacher, Ivo'
'Braunschweig, Holger'
'Lac\^ote, Emmanuel'
'Marder, Todd B.'
'Radius, Udo'

_publ_section_title
;
 NHC induced radical formation <i>via</i> homolytic cleavage of B-B bonds
 and its role in organic reactions.
;
_journal_issue 28
_journal_name_full 'Chemical science'
_journal_page_first 8321
_journal_page_last 8333
_journal_paper_doi 10.1039/d2sc02096c
_journal_volume 13
_journal_year 2022
_chemical_formula_moiety 'C20 H36 B I N4 O2'
_chemical_formula_sum 'C20 H36 B I N4 O2'
_chemical_formula_weight 502.24
_space_group_crystal_system monoclinic
_space_group_IT_number 13
_space_group_name_Hall '-P 2yc'
_space_group_name_H-M_alt 'P 1 2/c 1'
_atom_sites_solution_hydrogens geom
_audit_creation_method SHELXL-2018/3
_audit_update_record
;
2022-03-28 deposited with the CCDC.	2022-06-07 downloaded from the CCDC.
;
_cell_angle_alpha 90
_cell_angle_beta 109.650(2)
_cell_angle_gamma 90
_cell_formula_units_Z 4
_cell_length_a 13.3858(2)
_cell_length_b 14.2988(2)
_cell_length_c 13.1709(2)
_cell_measurement_reflns_used 14290
_cell_measurement_temperature 100(2)
_cell_measurement_theta_max 76.4690
_cell_measurement_theta_min 3.1360
_cell_volume 2374.11(7)
_computing_cell_refinement 'CrysAlisPro 1.171.40.45a (Rigaku OD, 2019)'
_computing_data_collection 'CrysAlisPro 1.171.40.45a (Rigaku OD, 2019)'
_computing_data_reduction 'CrysAlisPro 1.171.40.45a (Rigaku OD, 2019)'
_computing_molecular_graphics 'SHELXL-2018/3 (Sheldrick, 2018)'
_computing_publication_material 'SHELXL-2018/3 (Sheldrick, 2018)'
_computing_structure_refinement 'SHELXL-2018/3 (Sheldrick, 2018)'
_computing_structure_solution 'SHELXT 2014/4 (Sheldrick, 2014)'
_diffrn_ambient_environment N~2~
_diffrn_ambient_temperature 99.97(10)
_diffrn_detector 'CCD plate'
_diffrn_detector_area_resol_mean 10.0000
_diffrn_detector_type HyPix
_diffrn_measured_fraction_theta_full 1.000
_diffrn_measured_fraction_theta_max 0.990
_diffrn_measurement_device 'four-circle diffractometer'
_diffrn_measurement_device_type 'XtaLAB Synergy, Dualflex, HyPix'
_diffrn_radiation_monochromator mirror
_diffrn_radiation_probe x-ray
_diffrn_radiation_type 'Cu K\a'
_diffrn_radiation_wavelength 1.54184
_diffrn_reflns_av_R_equivalents 0.0538
_diffrn_reflns_av_unetI/netI 0.0379
_diffrn_reflns_Laue_measured_fraction_full 1.000
_diffrn_reflns_Laue_measured_fraction_max 0.990
_diffrn_reflns_limit_h_max 15
_diffrn_reflns_limit_h_min -16
_diffrn_reflns_limit_k_max 17
_diffrn_reflns_limit_k_min -17
_diffrn_reflns_limit_l_max 16
_diffrn_reflns_limit_l_min -16
_diffrn_reflns_number 26822
_diffrn_reflns_point_group_measured_fraction_full 1.000
_diffrn_reflns_point_group_measured_fraction_max 0.990
_diffrn_reflns_theta_full 72.000
_diffrn_reflns_theta_max 77.414
_diffrn_reflns_theta_min 3.091
_diffrn_source 'micro-focus sealed X-ray tube'
_diffrn_source_type 'PhotonJet (Cu) X-ray Source'
_exptl_absorpt_coefficient_mu 10.760
_exptl_absorpt_correction_T_max 1.00000
_exptl_absorpt_correction_T_min 0.23213
_exptl_absorpt_correction_type multi-scan
_exptl_absorpt_process_details
;
CrysAlisPro 1.171.40.45a (Rigaku Oxford Diffraction, 2019)
Empirical absorption correction using spherical harmonics,
 implemented in SCALE3 ABSPACK scaling algorithm.
;
_exptl_crystal_colour colourless
_exptl_crystal_density_diffrn 1.405
_exptl_crystal_description block
_exptl_crystal_F_000 1032
_exptl_crystal_size_max 0.340
_exptl_crystal_size_mid 0.195
_exptl_crystal_size_min 0.137
_refine_diff_density_max 0.889
_refine_diff_density_min -1.368
_refine_diff_density_rms 0.116
_refine_ls_extinction_method none
_refine_ls_goodness_of_fit_ref 1.090
_refine_ls_hydrogen_treatment constr
_refine_ls_matrix_type full
_refine_ls_number_parameters 297
_refine_ls_number_reflns 5002
_refine_ls_number_restraints 78
_refine_ls_restrained_S_all 1.083
_refine_ls_R_factor_all 0.0422
_refine_ls_R_factor_gt 0.0367
_refine_ls_shift/su_max 0.001
_refine_ls_shift/su_mean 0.000
_refine_ls_structure_factor_coef Fsqd
_refine_ls_weighting_details 'w=1/[\s^2^(Fo^2^)+(0.0581P)^2^+2.4580P] where P=(Fo^2^+2Fc^2^)/3'
_refine_ls_weighting_scheme calc
_refine_ls_wR_factor_gt 0.0946
_refine_ls_wR_factor_ref 0.1018
_reflns_Friedel_coverage 0.000
_reflns_number_gt 4539
_reflns_number_total 5002
_reflns_threshold_expression 'I > 2\s(I)'
_cod_data_source_file d2sc02096c2.cif
_cod_data_source_block compound_7
_cod_depositor_comments 'Adding full bibliography for 1567080--1567081.cif.'
_cod_original_sg_symbol_H-M 'P 2/c'
_cod_database_code 1567081
_shelx_shelxl_version_number 2018/3
_shelx_space_group_comment
;
The symmetry employed for this shelxl refinement is uniquely defined
by the following loop, which should always be used as a source of
symmetry information in preference to the above space-group names.
They are only intended as comments.
;
_oxdiff_exptl_absorpt_empirical_full_min 0.592
_oxdiff_exptl_absorpt_empirical_full_max 2.432
_oxdiff_exptl_absorpt_empirical_details
;
Empirical correction (ABSPACK) includes:
- Absorption correction using spherical harmonics
- Frame scaling
;

loop_
_space_group_symop_operation_xyz
'x, y, z'
'-x, y, -z+1/2'
'-x, -y, -z'
'x, -y, z-1/2'

loop_
_atom_site_label
_atom_site_type_symbol
_atom_site_fract_x
_atom_site_fract_y
_atom_site_fract_z
_atom_site_U_iso_or_equiv
_atom_site_adp_type
_atom_site_occupancy
_atom_site_site_symmetry_order
_atom_site_calc_flag
_atom_site_refinement_flags_posn
_atom_site_refinement_flags_adp
_atom_site_refinement_flags_occupancy
_atom_site_disorder_assembly
_atom_site_disorder_group
O1 O 0.42018(17) 0.53547(15) 0.76839(17) 0.0233(4) Uani 1 1 d . . . . .
I1 I 0.500000 0.95092(2) 0.750000 0.02625(10) Uani 1 2 d S T P . .
N1 N 0.50418(19) 0.72239(17) 0.60202(19) 0.0199(5) Uani 1 1 d . . . . .
C1 C 0.4473(2) 0.6655(2) 0.6441(2) 0.0199(5) Uani 1 1 d . . . . .
B1 B 0.500000 0.5961(3) 0.750000 0.0202(9) Uani 1 2 d S T P A .
O2 O 0.05498(15) 0.65220(14) 0.69680(16) 0.0203(4) Uani 1 1 d . . . . .
I2 I 0.000000 0.89343(2) 0.250000 0.02621(10) Uani 1 2 d S T P . .
C2 C 0.4387(2) 0.7697(2) 0.5124(2) 0.0228(6) Uani 1 1 d . . . . .
N2 N 0.34634(19) 0.67677(18) 0.5802(2) 0.0217(5) Uani 1 1 d . . . . .
B2 B 0.000000 0.7142(3) 0.750000 0.0191(8) Uani 1 2 d S T P . .
C4 C 0.6190(2) 0.7354(2) 0.6482(2) 0.0234(6) Uani 1 1 d . . . . .
H4A H 0.647347 0.750649 0.590618 0.035 Uiso 1 1 calc R U . . .
H4B H 0.651913 0.677598 0.684129 0.035 Uiso 1 1 calc R U . . .
H4C H 0.634603 0.786520 0.700710 0.035 Uiso 1 1 calc R U . . .
N4 N 0.11291(19) 0.78789(17) 0.9481(2) 0.0205(5) Uani 1 1 d . . . . .
C3 C 0.3387(2) 0.7406(2) 0.4975(2) 0.0236(6) Uani 1 1 d . . . . .
N3 N 0.14320(18) 0.85065(17) 0.8131(2) 0.0204(5) Uani 1 1 d . . . . .
C7 C 0.2527(2) 0.6320(3) 0.5928(3) 0.0293(6) Uani 1 1 d . . . . .
H7A H 0.210539 0.602691 0.524577 0.044 Uiso 1 1 calc R U . . .
H7B H 0.209646 0.679172 0.612978 0.044 Uiso 1 1 calc R U . . .
H7C H 0.275259 0.584216 0.649282 0.044 Uiso 1 1 calc R U . . .
C6 C 0.2360(3) 0.7652(2) 0.4151(3) 0.0317(7) Uani 1 1 d . . . . .
H6A H 0.198064 0.707887 0.383488 0.048 Uiso 1 1 calc R U . . .
H6B H 0.248643 0.802829 0.358394 0.048 Uiso 1 1 calc R U . . .
H6C H 0.193138 0.801226 0.448686 0.048 Uiso 1 1 calc R U . . .
C5 C 0.4794(3) 0.8395(2) 0.4518(3) 0.0276(6) Uani 1 1 d . . . . .
H5A H 0.421771 0.858589 0.386647 0.041 Uiso 1 1 calc R U . . .
H5B H 0.536784 0.811486 0.431473 0.041 Uiso 1 1 calc R U . . .
H5C H 0.506391 0.894357 0.497396 0.041 Uiso 1 1 calc R U . . .
C11 C 0.0852(2) 0.7834(2) 0.8394(2) 0.0207(5) Uani 1 1 d . . . . .
C12 C 0.2064(2) 0.8979(2) 0.9040(3) 0.0232(6) Uani 1 1 d . . . . .
C13 C 0.1883(2) 0.8577(2) 0.9898(2) 0.0212(5) Uani 1 1 d . . . . .
C14 C 0.1394(2) 0.8739(2) 0.7035(2) 0.0236(6) Uani 1 1 d . . . . .
H14A H 0.210834 0.889748 0.704163 0.035 Uiso 1 1 calc R U . . .
H14B H 0.092145 0.927494 0.676979 0.035 Uiso 1 1 calc R U . . .
H14C H 0.112652 0.820066 0.656127 0.035 Uiso 1 1 calc R U . . .
C15 C 0.2756(2) 0.9782(2) 0.8988(3) 0.0266(6) Uani 1 1 d . . . . .
H15A H 0.312345 1.001694 0.971798 0.040 Uiso 1 1 calc R U . . .
H15B H 0.231987 1.028204 0.854783 0.040 Uiso 1 1 calc R U . . .
H15C H 0.327951 0.957561 0.866475 0.040 Uiso 1 1 calc R U . . .
C16 C 0.2335(3) 0.8776(2) 1.1078(3) 0.0291(7) Uani 1 1 d . . . . .
H16A H 0.283122 0.930234 1.120070 0.044 Uiso 1 1 calc R U . . .
H16B H 0.271121 0.822209 1.145601 0.044 Uiso 1 1 calc R U . . .
H16C H 0.176029 0.893526 1.135130 0.044 Uiso 1 1 calc R U . . .
C17 C 0.0717(3) 0.7309(2) 1.0178(2) 0.0259(6) Uani 1 1 d . . . . .
H17A H 0.042937 0.771919 1.060846 0.039 Uiso 1 1 calc R U . . .
H17B H 0.129116 0.692891 1.065828 0.039 Uiso 1 1 calc R U . . .
H17C H 0.015339 0.689837 0.973152 0.039 Uiso 1 1 calc R U . . .
C18 C 0.0533(2) 0.5595(2) 0.7381(2) 0.0213(6) Uani 1 1 d . . . . .
C19 C 0.0555(3) 0.4882(2) 0.6532(3) 0.0270(6) Uani 1 1 d . . . . .
H19A H 0.045443 0.425343 0.677736 0.040 Uiso 1 1 calc R U . . .
H19B H 0.123982 0.491427 0.641604 0.040 Uiso 1 1 calc R U . . .
H19C H -0.001639 0.501975 0.585413 0.040 Uiso 1 1 calc R U . . .
C20 C 0.1503(3) 0.5456(2) 0.8386(3) 0.0275(6) Uani 1 1 d . . . . .
H20A H 0.152846 0.480579 0.862921 0.041 Uiso 1 1 calc R U . . .
H20B H 0.145744 0.587484 0.895812 0.041 Uiso 1 1 calc R U . . .
H20C H 0.214635 0.559794 0.821827 0.041 Uiso 1 1 calc R U . . .
C8_1 C 0.4634(4) 0.4412(3) 0.7848(5) 0.0288(10) Uani 0.743(8) 1 d . U P A 1
C9_1 C 0.3719(5) 0.3717(4) 0.7501(6) 0.0378(11) Uani 0.743(8) 1 d . U P A 1
H9A_1 H 0.400163 0.307975 0.755791 0.057 Uiso 0.743(8) 1 calc R U P A 1
H9B_1 H 0.327851 0.384264 0.675277 0.057 Uiso 0.743(8) 1 calc R U P A 1
H9C_1 H 0.328861 0.378204 0.796945 0.057 Uiso 0.743(8) 1 calc R U P A 1
C10_1 C 0.5262(4) 0.4275(4) 0.9047(4) 0.0372(11) Uani 0.743(8) 1 d . U P A 1
H10A_1 H 0.552453 0.363012 0.917070 0.056 Uiso 0.743(8) 1 calc R U P A 1
H10B_1 H 0.479967 0.439682 0.947270 0.056 Uiso 0.743(8) 1 calc R U P A 1
H10C_1 H 0.586355 0.470852 0.926623 0.056 Uiso 0.743(8) 1 calc R U P A 1
C8_11 C 0.4407(14) 0.4471(11) 0.7370(15) 0.029(2) Uani 0.257(8) 1 d . U P A 2
C9_11 C 0.3969(14) 0.3782(11) 0.8042(15) 0.032(2) Uani 0.257(8) 1 d . U P A 2
H9D_11 H 0.418946 0.314246 0.795169 0.048 Uiso 0.257(8) 1 calc R U P A 2
H9E_11 H 0.319303 0.381603 0.779017 0.048 Uiso 0.257(8) 1 calc R U P A 2
H9F_11 H 0.425117 0.395542 0.880581 0.048 Uiso 0.257(8) 1 calc R U P A 2
C10_11 C 0.3763(11) 0.4301(10) 0.6176(11) 0.034(3) Uani 0.257(8) 1 d . U P A 2
H10D_11 H 0.389417 0.366454 0.597424 0.051 Uiso 0.257(8) 1 calc R U P A 2
H10E_11 H 0.397809 0.475237 0.572872 0.051 Uiso 0.257(8) 1 calc R U P A 2
H10F_11 H 0.300545 0.437745 0.606266 0.051 Uiso 0.257(8) 1 calc R U P A 2

loop_
_atom_site_aniso_label
_atom_site_aniso_U_11
_atom_site_aniso_U_22
_atom_site_aniso_U_33
_atom_site_aniso_U_23
_atom_site_aniso_U_13
_atom_site_aniso_U_12
O1 0.0298(11) 0.0186(10) 0.0255(10) -0.0009(8) 0.0144(9) -0.0021(8)
I1 0.03072(16) 0.02542(15) 0.02748(15) 0.000 0.01621(11) 0.000
N1 0.0227(11) 0.0180(11) 0.0199(11) -0.0021(9) 0.0082(9) 0.0007(9)
C1 0.0243(13) 0.0185(12) 0.0207(12) -0.0026(10) 0.0125(10) -0.0008(10)
B1 0.021(2) 0.021(2) 0.021(2) 0.000 0.0104(17) 0.000
O2 0.0252(10) 0.0173(10) 0.0227(9) 0.0026(8) 0.0138(8) 0.0018(8)
I2 0.01827(14) 0.03046(16) 0.02850(15) 0.000 0.00600(10) 0.000
C2 0.0282(14) 0.0183(13) 0.0220(13) 0.0011(10) 0.0085(11) 0.0028(11)
N2 0.0209(11) 0.0229(12) 0.0236(12) -0.0019(9) 0.0102(9) 0.0002(9)
B2 0.024(2) 0.0154(19) 0.022(2) 0.000 0.0132(17) 0.000
C4 0.0200(13) 0.0243(14) 0.0277(14) 0.0010(11) 0.0103(11) 0.0002(11)
N4 0.0238(11) 0.0190(11) 0.0222(11) 0.0004(9) 0.0122(9) -0.0014(9)
C3 0.0266(14) 0.0208(14) 0.0240(14) 0.0002(11) 0.0092(11) 0.0039(11)
N3 0.0186(11) 0.0204(12) 0.0240(12) 0.0008(9) 0.0094(9) -0.0017(9)
C7 0.0197(14) 0.0399(18) 0.0303(15) 0.0007(14) 0.0112(12) -0.0039(12)
C6 0.0284(16) 0.0308(17) 0.0330(16) 0.0038(13) 0.0064(13) 0.0056(13)
C5 0.0307(15) 0.0234(14) 0.0277(14) 0.0068(12) 0.0086(12) 0.0004(12)
C11 0.0240(13) 0.0180(13) 0.0228(13) 0.0002(10) 0.0114(11) 0.0008(10)
C12 0.0215(13) 0.0208(14) 0.0285(15) -0.0019(11) 0.0098(11) -0.0005(10)
C13 0.0216(13) 0.0206(13) 0.0240(14) -0.0046(11) 0.0109(11) -0.0007(10)
C14 0.0234(14) 0.0253(14) 0.0243(14) 0.0033(11) 0.0111(11) -0.0003(11)
C15 0.0217(14) 0.0218(14) 0.0346(16) 0.0022(13) 0.0075(12) -0.0025(11)
C16 0.0305(16) 0.0309(16) 0.0256(15) -0.0054(13) 0.0091(13) -0.0048(13)
C17 0.0327(15) 0.0263(15) 0.0222(13) -0.0017(11) 0.0137(12) -0.0098(12)
C18 0.0285(15) 0.0176(13) 0.0224(14) 0.0026(10) 0.0146(12) 0.0012(11)
C19 0.0368(16) 0.0237(14) 0.0259(14) 0.0008(12) 0.0178(13) 0.0028(12)
C20 0.0296(16) 0.0273(15) 0.0274(15) 0.0036(12) 0.0120(13) 0.0036(12)
C8_1 0.037(2) 0.0187(19) 0.032(3) 0.002(2) 0.013(2) -0.0041(16)
C9_1 0.039(3) 0.029(2) 0.042(3) 0.004(2) 0.010(2) -0.0071(19)
C10_1 0.042(2) 0.035(2) 0.035(2) 0.0065(19) 0.0134(19) -0.005(2)
C8_11 0.039(4) 0.019(3) 0.031(4) 0.001(4) 0.014(4) -0.003(3)
C9_11 0.042(4) 0.025(4) 0.032(4) 0.002(4) 0.015(4) -0.008(4)
C10_11 0.037(5) 0.028(5) 0.033(4) -0.003(4) 0.007(4) -0.007(4)

loop_
_atom_type_symbol
_atom_type_description
_atom_type_scat_dispersion_real
_atom_type_scat_dispersion_imag
_atom_type_scat_source
C C 0.0181 0.0091 'International Tables Vol C Tables 4.2.6.8 and 6.1.1.4'
H H 0.0000 0.0000 'International Tables Vol C Tables 4.2.6.8 and 6.1.1.4'
N N 0.0311 0.0180 'International Tables Vol C Tables 4.2.6.8 and 6.1.1.4'
O O 0.0492 0.0322 'International Tables Vol C Tables 4.2.6.8 and 6.1.1.4'
I I -0.3257 6.8362 'International Tables Vol C Tables 4.2.6.8 and 6.1.1.4'
B B 0.0090 0.0039 'International Tables Vol C Tables 4.2.6.8 and 6.1.1.4'

loop_
_geom_angle_atom_site_label_1
_geom_angle_atom_site_label_2
_geom_angle_atom_site_label_3
_geom_angle
_geom_angle_site_symmetry_1
_geom_angle_site_symmetry_3
_geom_angle_publ_flag
C8_11 O1 B1 105.2(7) . . ?
C8_1 O1 B1 107.4(3) . . ?
C1 N1 C2 111.1(2) . . ?
C1 N1 C4 124.3(2) . . ?
C2 N1 C4 124.5(2) . . ?
N2 C1 N1 105.0(2) . . ?
N2 C1 B1 130.7(2) . . ?
N1 C1 B1 124.3(2) . . ?
O1 B1 O1 107.1(3) . 2_656 ?
O1 B1 C1 111.50(13) . . ?
O1 B1 C1 110.08(12) 2_656 . ?
O1 B1 C1 110.07(12) . 2_656 ?
O1 B1 C1 111.50(13) 2_656 2_656 ?
C1 B1 C1 106.7(3) . 2_656 ?
C18 O2 B2 107.5(2) . . ?
C3 C2 N1 106.5(3) . . ?
C3 C2 C5 130.6(3) . . ?
N1 C2 C5 122.8(3) . . ?
C1 N2 C3 111.2(2) . . ?
C1 N2 C7 126.6(3) . . ?
C3 N2 C7 122.1(3) . . ?
O2 B2 O2 106.0(3) . 2_556 ?
O2 B2 C11 110.80(12) . 2_556 ?
O2 B2 C11 111.23(12) 2_556 2_556 ?
O2 B2 C11 111.23(12) . . ?
O2 B2 C11 110.80(12) 2_556 . ?
C11 B2 C11 106.9(3) 2_556 . ?
N1 C4 H4A 109.5 . . ?
N1 C4 H4B 109.5 . . ?
H4A C4 H4B 109.5 . . ?
N1 C4 H4C 109.5 . . ?
H4A C4 H4C 109.5 . . ?
H4B C4 H4C 109.5 . . ?
C11 N4 C13 110.8(2) . . ?
C11 N4 C17 127.5(2) . . ?
C13 N4 C17 121.8(2) . . ?
C2 C3 N2 106.2(3) . . ?
C2 C3 C6 131.6(3) . . ?
N2 C3 C6 122.3(3) . . ?
C11 N3 C12 111.2(2) . . ?
C11 N3 C14 125.5(2) . . ?
C12 N3 C14 123.3(2) . . ?
N2 C7 H7A 109.5 . . ?
N2 C7 H7B 109.5 . . ?
H7A C7 H7B 109.5 . . ?
N2 C7 H7C 109.5 . . ?
H7A C7 H7C 109.5 . . ?
H7B C7 H7C 109.5 . . ?
C3 C6 H6A 109.5 . . ?
C3 C6 H6B 109.5 . . ?
H6A C6 H6B 109.5 . . ?
C3 C6 H6C 109.5 . . ?
H6A C6 H6C 109.5 . . ?
H6B C6 H6C 109.5 . . ?
C2 C5 H5A 109.5 . . ?
C2 C5 H5B 109.5 . . ?
H5A C5 H5B 109.5 . . ?
C2 C5 H5C 109.5 . . ?
H5A C5 H5C 109.5 . . ?
H5B C5 H5C 109.5 . . ?
N3 C11 N4 105.1(2) . . ?
N3 C11 B2 123.9(2) . . ?
N4 C11 B2 130.9(2) . . ?
C13 C12 N3 106.5(2) . . ?
C13 C12 C15 130.6(3) . . ?
N3 C12 C15 122.9(3) . . ?
C12 C13 N4 106.4(2) . . ?
C12 C13 C16 131.3(3) . . ?
N4 C13 C16 122.2(3) . . ?
N3 C14 H14A 109.5 . . ?
N3 C14 H14B 109.5 . . ?
H14A C14 H14B 109.5 . . ?
N3 C14 H14C 109.5 . . ?
H14A C14 H14C 109.5 . . ?
H14B C14 H14C 109.5 . . ?
C12 C15 H15A 109.5 . . ?
C12 C15 H15B 109.5 . . ?
H15A C15 H15B 109.5 . . ?
C12 C15 H15C 109.5 . . ?
H15A C15 H15C 109.5 . . ?
H15B C15 H15C 109.5 . . ?
C13 C16 H16A 109.5 . . ?
C13 C16 H16B 109.5 . . ?
H16A C16 H16B 109.5 . . ?
C13 C16 H16C 109.5 . . ?
H16A C16 H16C 109.5 . . ?
H16B C16 H16C 109.5 . . ?
N4 C17 H17A 109.5 . . ?
N4 C17 H17B 109.5 . . ?
H17A C17 H17B 109.5 . . ?
N4 C17 H17C 109.5 . . ?
H17A C17 H17C 109.5 . . ?
H17B C17 H17C 109.5 . . ?
O2 C18 C19 109.5(2) . . ?
O2 C18 C20 109.4(2) . . ?
C19 C18 C20 109.3(2) . . ?
O2 C18 C18 102.01(16) . 2_556 ?
C19 C18 C18 113.1(3) . 2_556 ?
C20 C18 C18 113.2(3) . 2_556 ?
C18 C19 H19A 109.5 . . ?
C18 C19 H19B 109.5 . . ?
H19A C19 H19B 109.5 . . ?
C18 C19 H19C 109.5 . . ?
H19A C19 H19C 109.5 . . ?
H19B C19 H19C 109.5 . . ?
C18 C20 H20A 109.5 . . ?
C18 C20 H20B 109.5 . . ?
H20A C20 H20B 109.5 . . ?
C18 C20 H20C 109.5 . . ?
H20A C20 H20C 109.5 . . ?
H20B C20 H20C 109.5 . . ?
O1 C8_1 C9_1 108.7(4) . . ?
O1 C8_1 C10_1 109.0(4) . . ?
C9_1 C8_1 C10_1 109.4(5) . . ?
O1 C8_1 C8_1 102.2(3) . 2_656 ?
C9_1 C8_1 C8_1 115.3(6) . 2_656 ?
C10_1 C8_1 C8_1 111.9(6) . 2_656 ?
C8_1 C9_1 H9A_1 109.5 . . ?
C8_1 C9_1 H9B_1 109.5 . . ?
H9A_1 C9_1 H9B_1 109.5 . . ?
C8_1 C9_1 H9C_1 109.5 . . ?
H9A_1 C9_1 H9C_1 109.5 . . ?
H9B_1 C9_1 H9C_1 109.5 . . ?
C8_1 C10_1 H10A_1 109.5 . . ?
C8_1 C10_1 H10B_1 109.5 . . ?
H10A_1 C10_1 H10B_1 109.5 . . ?
C8_1 C10_1 H10C_1 109.5 . . ?
H10A_1 C10_1 H10C_1 109.5 . . ?
H10B_1 C10_1 H10C_1 109.5 . . ?
O1 C8_11 C8_11 103.4(10) . 2_656 ?
O1 C8_11 C10_11 110.5(13) . . ?
C8_11 C8_11 C10_11 114.7(18) 2_656 . ?
O1 C8_11 C9_11 104.8(12) . . ?
C8_11 C8_11 C9_11 116.0(17) 2_656 . ?
C10_11 C8_11 C9_11 107.0(13) . . ?
C8_11 C9_11 H9D_11 109.5 . . ?
C8_11 C9_11 H9E_11 109.5 . . ?
H9D_11 C9_11 H9E_11 109.5 . . ?
C8_11 C9_11 H9F_11 109.5 . . ?
H9D_11 C9_11 H9F_11 109.5 . . ?
H9E_11 C9_11 H9F_11 109.5 . . ?
C8_11 C10_11 H10D_11 109.5 . . ?
C8_11 C10_11 H10E_11 109.5 . . ?
H10D_11 C10_11 H10E_11 109.5 . . ?
C8_11 C10_11 H10F_11 109.5 . . ?
H10D_11 C10_11 H10F_11 109.5 . . ?
H10E_11 C10_11 H10F_11 109.5 . . ?

loop_
_geom_bond_atom_site_label_1
_geom_bond_atom_site_label_2
_geom_bond_distance
_geom_bond_site_symmetry_2
_geom_bond_publ_flag
O1 C8_11 1.386(16) . ?
O1 C8_1 1.454(5) . ?
O1 B1 1.458(3) . ?
N1 C1 1.353(4) . ?
N1 C2 1.387(4) . ?
N1 C4 1.462(4) . ?
C1 N2 1.340(4) . ?
C1 B1 1.664(4) . ?
O2 C18 1.436(3) . ?
O2 B2 1.471(3) . ?
C2 C3 1.352(4) . ?
C2 C5 1.491(4) . ?
N2 C3 1.398(4) . ?
N2 C7 1.466(4) . ?
B2 C11 1.663(4) 2_556 ?
B2 C11 1.663(4) . ?
C4 H4A 0.9800 . ?
C4 H4B 0.9800 . ?
C4 H4C 0.9800 . ?
N4 C11 1.354(4) . ?
N4 C13 1.394(4) . ?
N4 C17 1.467(4) . ?
C3 C6 1.480(4) . ?
N3 C11 1.352(4) . ?
N3 C12 1.387(4) . ?
N3 C14 1.465(4) . ?
C7 H7A 0.9800 . ?
C7 H7B 0.9800 . ?
C7 H7C 0.9800 . ?
C6 H6A 0.9800 . ?
C6 H6B 0.9800 . ?
C6 H6C 0.9800 . ?
C5 H5A 0.9800 . ?
C5 H5B 0.9800 . ?
C5 H5C 0.9800 . ?
C12 C13 1.360(4) . ?
C12 C15 1.492(4) . ?
C13 C16 1.494(4) . ?
C14 H14A 0.9800 . ?
C14 H14B 0.9800 . ?
C14 H14C 0.9800 . ?
C15 H15A 0.9800 . ?
C15 H15B 0.9800 . ?
C15 H15C 0.9800 . ?
C16 H16A 0.9800 . ?
C16 H16B 0.9800 . ?
C16 H16C 0.9800 . ?
C17 H17A 0.9800 . ?
C17 H17B 0.9800 . ?
C17 H17C 0.9800 . ?
C18 C19 1.520(4) . ?
C18 C20 1.524(4) . ?
C18 C18 1.561(6) 2_556 ?
C19 H19A 0.9800 . ?
C19 H19B 0.9800 . ?
C19 H19C 0.9800 . ?
C20 H20A 0.9800 . ?
C20 H20B 0.9800 . ?
C20 H20C 0.9800 . ?
C8_1 C9_1 1.523(8) . ?
C8_1 C10_1 1.533(8) . ?
C8_1 C8_1 1.550(11) 2_656 ?
C9_1 H9A_1 0.9800 . ?
C9_1 H9B_1 0.9800 . ?
C9_1 H9C_1 0.9800 . ?
C10_1 H10A_1 0.9800 . ?
C10_1 H10B_1 0.9800 . ?
C10_1 H10C_1 0.9800 . ?
C8_11 C8_11 1.51(3) 2_656 ?
C8_11 C10_11 1.54(2) . ?
C8_11 C9_11 1.56(2) . ?
C9_11 H9D_11 0.9800 . ?
C9_11 H9E_11 0.9800 . ?
C9_11 H9F_11 0.9800 . ?
C10_11 H10D_11 0.9800 . ?
C10_11 H10E_11 0.9800 . ?
C10_11 H10F_11 0.9800 . ?
